data_7719799
loop_
_publ_author_name
'Sivarajan, Chinraj'
'Mitra, Raja'

_publ_section_title
;
 [Di(1-adamantyl)](aryl)phosphine ligands: synthesis, palladium
 complexation, and catalytic activity.
;
_journal_issue 46
_journal_name_full 'Dalton transactions (Cambridge, England : 2003)'
_journal_page_first 17073
_journal_page_last 17077
_journal_paper_doi 10.1039/d5dt02523k
_journal_volume 54
_journal_year 2025
_chemical_formula_moiety 'C29 H36 Cl2 N P Pd, 3(C H2 Cl2)'
_chemical_formula_sum 'C32 H42 Cl8 N P Pd'
_chemical_formula_weight 861.706
_space_group_crystal_system triclinic
_space_group_IT_number 2
_space_group_name_Hall '-P 1'
_space_group_name_H-M_alt 'P -1'
_symmetry_Int_Tables_number 2
_audit_creation_date 2025-07-03
_audit_creation_method
;
Olex2 1.5
(compiled 2022.04.07 svn.rca3783a0 for OlexSys, GUI svn.r6498)
;
_audit_update_record
;
2025-07-03 deposited with the CCDC.	2025-10-30 downloaded from the CCDC.
;
_cell_angle_alpha 99.608(1)
_cell_angle_beta 98.953(1)
_cell_angle_gamma 111.808(1)
_cell_formula_units_Z 2
_cell_length_a 10.0424(4)
_cell_length_b 10.6411(4)
_cell_length_c 18.8506(6)
_cell_measurement_reflns_used 9997
_cell_measurement_temperature 296(2)
_cell_measurement_theta_max 28.38
_cell_measurement_theta_min 2.63
_cell_volume 1791.15(12)
_computing_molecular_graphics 'Olex2 1.5 (Dolomanov et al., 2009)'
_computing_publication_material 'Olex2 1.5 (Dolomanov et al., 2009)'
_computing_structure_refinement 'olex2.refine 1.5 (Bourhis et al., 2015)'
_diffrn_ambient_temperature 296.15
_diffrn_detector_area_resol_mean 8
_diffrn_measured_fraction_theta_full 0.9986
_diffrn_measured_fraction_theta_max 0.9931
_diffrn_measurement_device_type 'Bruker SMART APEX CCD area detector'
_diffrn_measurement_method '\w and \f scans'
_diffrn_radiation_monochromator graphite
_diffrn_radiation_type MoK\a
_diffrn_radiation_wavelength 0.71073
_diffrn_reflns_av_R_equivalents 0.0279
_diffrn_reflns_av_unetI/netI 0.0228
_diffrn_reflns_Laue_measured_fraction_full 0.9986
_diffrn_reflns_Laue_measured_fraction_max 0.9931
_diffrn_reflns_limit_h_max 13
_diffrn_reflns_limit_h_min -13
_diffrn_reflns_limit_k_max 14
_diffrn_reflns_limit_k_min -14
_diffrn_reflns_limit_l_max 25
_diffrn_reflns_limit_l_min -25
_diffrn_reflns_number 42594
_diffrn_reflns_point_group_measured_fraction_full 0.9986
_diffrn_reflns_point_group_measured_fraction_max 0.9931
_diffrn_reflns_theta_full 25.2417
_diffrn_reflns_theta_max 28.40
_diffrn_reflns_theta_min 2.26
_diffrn_source 'sealed tube'
_exptl_absorpt_coefficient_mu 1.185
_exptl_absorpt_correction_T_max 0.746
_exptl_absorpt_correction_T_min 0.657
_exptl_absorpt_correction_type multi-scan
_exptl_absorpt_process_details 'SADABS Version2016/2 (Krause, et. al., 2015)'
_exptl_crystal_colour YELLOW
_exptl_crystal_density_diffrn 1.598
_exptl_crystal_description BLOCK
_exptl_crystal_F_000 876.880
_exptl_crystal_size_max 0.402
_exptl_crystal_size_mid 0.262
_exptl_crystal_size_min 0.189
_refine_diff_density_max 1.2289
_refine_diff_density_min -1.1331
_refine_diff_density_rms 0.1307
_refine_ls_d_res_high 0.7471
_refine_ls_d_res_low 9.0266
_refine_ls_goodness_of_fit_ref 1.0404
_refine_ls_hydrogen_treatment constr
_refine_ls_matrix_type full
_refine_ls_number_constraints 69
_refine_ls_number_parameters 388
_refine_ls_number_reflns 8951
_refine_ls_number_restraints 0
_refine_ls_restrained_S_all 1.0404
_refine_ls_R_factor_all 0.0438
_refine_ls_R_factor_gt 0.0364
_refine_ls_shift/su_max 0.0003
_refine_ls_shift/su_mean 0.0000
_refine_ls_structure_factor_coef Fsqd
_refine_ls_weighting_details 'w=1/[\s^2^(Fo^2^)+(0.0554P)^2^+2.0209P] where P=(Fo^2^+2Fc^2^)/3'
_refine_ls_weighting_scheme calc
_refine_ls_wR_factor_gt 0.0973
_refine_ls_wR_factor_ref 0.1065
_reflns_Friedel_coverage 0.0
_reflns_limit_h_max 13
_reflns_limit_h_min -13
_reflns_limit_k_max 13
_reflns_limit_k_min -14
_reflns_limit_l_max 25
_reflns_limit_l_min 0
_reflns_number_gt 7928
_reflns_number_total 8951
_reflns_threshold_expression I>=2u(I)
_cod_data_source_file d5dt02523k2.cif
_cod_data_source_block CS_SB_008_0m_a
_cod_depositor_comments 'Adding full bibliography for 7719798--7719801.cif.'
_cod_database_code 7719799
_olex2_refinement_description
;
1.a Ternary CH refined with riding coordinates:
 C14(H14), C16(H16), C18(H18), C24(H24), C26(H26), C28(H28)
1.b Secondary CH2 refined with riding coordinates:
 C11(H11a,H11b), C12(H12a,H12b), C13(H13a,H13b), C15(H15a,H15b), C17(H17a,
 H17b), C19(H19a,H19b), C21(H21a,H21b), C22(H22a,H22b), C23(H23a,H23b),
 C25(H25a,H25b), C27(H27a,H27b), C29(H29a,H29b), C30(H30a,H30b), C31(H31a,H31b),
  C32(H32a,H32b)
1.c Aromatic/amide H refined with riding coordinates:
 C1(H1), C2(H2), C3(H3), C4(H4), C5(H5), C6(H6)
;
_olex2_submission_special_instructions 'No special instructions were received'

loop_
_space_group_symop_id
_space_group_symop_operation_xyz
1 x,y,z
2 -x,-y,-z

loop_
_atom_site_label
_atom_site_type_symbol
_atom_site_fract_x
_atom_site_fract_y
_atom_site_fract_z
_atom_site_U_iso_or_equiv
_atom_site_adp_type
_atom_site_occupancy
_atom_site_refinement_flags_posn
Pd1 Pd 0.63551(2) 0.320982(18) 0.176685(10) 0.02531(7) Uani 1.000000 .
Cl1 Cl 0.51455(9) 0.40802(8) 0.09082(4) 0.04632(18) Uani 1.000000 .
Cl2 Cl 0.76303(9) 0.54743(7) 0.24603(4) 0.04601(18) Uani 1.000000 .
Cl3 Cl 0.91866(18) 0.58521(16) 0.04673(10) 0.1001(4) Uani 1.000000 .
Cl4 Cl 0.89427(15) 0.85123(12) 0.06559(8) 0.0810(3) Uani 1.000000 .
Cl5 Cl 0.2585(2) -0.14427(19) 0.22728(14) 0.1483(9) Uani 1.000000 .
Cl6 Cl 0.1151(2) -0.0931(2) 0.34242(9) 0.1173(6) Uani 1.000000 .
Cl7 Cl 0.1640(2) 0.1878(2) 0.49213(10) 0.1261(6) Uani 1.000000 .
Cl8 Cl 0.39676(17) 0.24825(15) 0.62117(8) 0.0923(4) Uani 1.000000 .
P1 P 0.75799(7) 0.23321(6) 0.25037(3) 0.02433(13) Uani 1.000000 .
N1 N 0.5113(2) 0.1161(2) 0.12046(12) 0.0288(4) Uani 1.000000 .
C1 C 0.3948(3) 0.0805(3) 0.06494(16) 0.0402(6) Uani 1.000000 .
H1 H 0.3696(3) 0.1507(3) 0.05204(16) 0.0483(8) Uiso 1.000000 R
C2 C 0.3085(4) -0.0570(4) 0.02504(18) 0.0496(8) Uani 1.000000 .
H2 H 0.2263(4) -0.0770(4) -0.01249(18) 0.0595(9) Uiso 1.000000 R
C3 C 0.3448(4) -0.1618(3) 0.04116(18) 0.0467(7) Uani 1.000000 .
H3 H 0.2908(4) -0.2532(3) 0.01326(18) 0.0560(9) Uiso 1.000000 R
C4 C 0.5058(4) -0.2336(3) 0.12345(18) 0.0432(7) Uani 1.000000 .
H4 H 0.4554(4) -0.3261(3) 0.09664(18) 0.0519(8) Uiso 1.000000 R
C5 C 0.6173(4) -0.1998(3) 0.18385(17) 0.0417(7) Uani 1.000000 .
H5 H 0.6415(4) -0.2692(3) 0.19884(17) 0.0500(8) Uiso 1.000000 R
C6 C 0.6961(3) -0.0597(3) 0.22363(16) 0.0348(6) Uani 1.000000 .
H6 H 0.7722(3) -0.0382(3) 0.26484(16) 0.0417(7) Uiso 1.000000 R
C7 C 0.6644(3) 0.0472(2) 0.20355(14) 0.0277(5) Uani 1.000000 .
C8 C 0.5468(3) 0.0113(3) 0.14103(13) 0.0273(5) Uani 1.000000 .
C9 C 0.4655(3) -0.1299(3) 0.10086(15) 0.0352(6) Uani 1.000000 .
C10 C 0.7226(3) 0.2485(3) 0.34580(13) 0.0274(5) Uani 1.000000 .
C11 C 0.7463(3) 0.1397(3) 0.38505(16) 0.0380(6) Uani 1.000000 .
H11a H 0.6855(3) 0.0464(3) 0.35431(16) 0.0456(7) Uiso 1.000000 R
H11b H 0.8488(3) 0.1528(3) 0.39243(16) 0.0456(7) Uiso 1.000000 R
C12 C 0.8187(3) 0.3951(3) 0.39676(16) 0.0398(6) Uani 1.000000 .
H12a H 0.9220(3) 0.4106(3) 0.40519(16) 0.0477(8) Uiso 1.000000 R
H12b H 0.8059(3) 0.4655(3) 0.37316(16) 0.0477(8) Uiso 1.000000 R
C13 C 0.5586(3) 0.2244(4) 0.33504(16) 0.0402(6) Uani 1.000000 .
H13a H 0.5413(3) 0.2925(4) 0.31091(16) 0.0483(8) Uiso 1.000000 R
H13b H 0.4970(3) 0.1321(4) 0.30347(16) 0.0483(8) Uiso 1.000000 R
C14 C 0.5172(4) 0.2377(4) 0.40998(18) 0.0492(8) Uani 1.000000 .
H14 H 0.4128(4) 0.2216(4) 0.40209(18) 0.0590(9) Uiso 1.000000 R
C15 C 0.5424(4) 0.1287(4) 0.44766(19) 0.0499(8) Uani 1.000000 .
H15a H 0.5140(4) 0.1352(4) 0.49456(19) 0.0599(9) Uiso 1.000000 R
H15b H 0.4825(4) 0.0356(4) 0.41650(19) 0.0599(9) Uiso 1.000000 R
C16 C 0.7051(4) 0.1553(3) 0.46054(16) 0.0425(7) Uani 1.000000 .
H16 H 0.7218(4) 0.0864(3) 0.48505(16) 0.0510(8) Uiso 1.000000 R
C17 C 0.7986(4) 0.3004(4) 0.50938(17) 0.0489(8) Uani 1.000000 .
H17a H 0.7722(4) 0.3088(4) 0.55677(17) 0.0587(9) Uiso 1.000000 R
H17b H 0.9021(4) 0.3165(4) 0.51823(17) 0.0587(9) Uiso 1.000000 R
C18 C 0.7736(4) 0.4077(3) 0.47172(17) 0.0484(8) Uani 1.000000 .
H18 H 0.8342(4) 0.5015(3) 0.50349(17) 0.0581(9) Uiso 1.000000 R
C19 C 0.6110(5) 0.3833(4) 0.45855(19) 0.0565(9) Uani 1.000000 .
H19a H 0.5950(5) 0.4521(4) 0.43454(19) 0.0678(11) Uiso 1.000000 R
H19b H 0.5832(5) 0.3932(4) 0.50553(19) 0.0678(11) Uiso 1.000000 R
C20 C 0.9565(3) 0.2868(3) 0.24531(14) 0.0290(5) Uani 1.000000 .
C21 C 1.0355(3) 0.2098(4) 0.2846(2) 0.0499(8) Uani 1.000000 .
H21a H 1.0395(3) 0.2316(4) 0.3371(2) 0.0599(10) Uiso 1.000000 R
H21b H 0.9808(3) 0.1099(4) 0.2650(2) 0.0599(10) Uiso 1.000000 R
C22 C 1.0468(4) 0.4446(3) 0.2761(2) 0.0567(10) Uani 1.000000 .
H22a H 0.9994(4) 0.4949(3) 0.2510(2) 0.0681(12) Uiso 1.000000 R
H22b H 1.0505(4) 0.4699(3) 0.3285(2) 0.0681(12) Uiso 1.000000 R
C23 C 0.9543(4) 0.2501(4) 0.16235(17) 0.0492(8) Uani 1.000000 .
H23a H 0.8992(4) 0.1504(4) 0.14198(17) 0.0590(9) Uiso 1.000000 R
H23b H 0.9052(4) 0.2977(4) 0.13597(17) 0.0590(9) Uiso 1.000000 R
C24 C 1.1133(4) 0.2939(5) 0.1516(2) 0.0622(10) Uani 1.000000 .
H24 H 1.1099(4) 0.2699(5) 0.0987(2) 0.0747(12) Uiso 1.000000 R
C25 C 1.1984(4) 0.4504(5) 0.1825(3) 0.0686(12) Uani 1.000000 .
H25a H 1.2976(4) 0.4790(5) 0.1747(3) 0.0823(14) Uiso 1.000000 R
H25b H 1.1498(4) 0.4995(5) 0.1571(3) 0.0823(14) Uiso 1.000000 R
C26 C 1.2052(4) 0.4863(4) 0.2649(3) 0.0625(11) Uani 1.000000 .
H26 H 1.2617(4) 0.5869(4) 0.2853(3) 0.0750(13) Uiso 1.000000 R
C27 C 1.2801(4) 0.4078(5) 0.3043(2) 0.0627(10) Uani 1.000000 .
H27a H 1.3799(4) 0.4346(5) 0.2976(2) 0.0752(12) Uiso 1.000000 R
H27b H 1.2855(4) 0.4314(5) 0.3569(2) 0.0752(12) Uiso 1.000000 R
C28 C 1.1933(4) 0.2533(4) 0.2730(2) 0.0574(9) Uani 1.000000 .
H28 H 1.2420(4) 0.2032(4) 0.2985(2) 0.0689(11) Uiso 1.000000 R
C29 C 1.1882(4) 0.2171(4) 0.1916(3) 0.0653(11) Uani 1.000000 .
H29a H 1.1342(4) 0.1173(4) 0.1714(3) 0.0783(13) Uiso 1.000000 R
H29b H 1.2877(4) 0.2433(4) 0.1845(3) 0.0783(13) Uiso 1.000000 R
C30 C 0.8036(4) 0.6710(4) 0.0568(3) 0.0616(10) Uani 1.000000 .
H30a H 0.7203(4) 0.6316(4) 0.0141(3) 0.0739(11) Uiso 1.000000 R
H30b H 0.7655(4) 0.6559(4) 0.1003(3) 0.0739(11) Uiso 1.000000 R
C31 C 0.0979(7) -0.1708(6) 0.2517(3) 0.0987(18) Uani 1.000000 .
H31a H 0.0419(7) -0.1360(6) 0.2197(3) 0.118(2) Uiso 1.000000 R
H31b H 0.0413(7) -0.2705(6) 0.2431(3) 0.118(2) Uiso 1.000000 R
C32 C 0.2146(7) 0.2127(7) 0.5872(3) 0.106(2) Uani 1.000000 .
H32a H 0.1939(7) 0.2893(7) 0.6109(3) 0.127(2) Uiso 1.000000 R
H32b H 0.1539(7) 0.1295(7) 0.6005(3) 0.127(2) Uiso 1.000000 R

loop_
_atom_site_aniso_label
_atom_site_aniso_U_11
_atom_site_aniso_U_22
_atom_site_aniso_U_33
_atom_site_aniso_U_12
_atom_site_aniso_U_13
_atom_site_aniso_U_23
Pd1 0.02747(10) 0.02435(10) 0.02549(10) 0.01276(7) 0.00394(7) 0.00669(7)
Cl1 0.0476(4) 0.0415(4) 0.0493(4) 0.0197(3) -0.0030(3) 0.0198(3)
Cl2 0.0576(4) 0.0264(3) 0.0466(4) 0.0190(3) -0.0056(3) 0.0020(3)
Cl3 0.1043(10) 0.0947(9) 0.1316(12) 0.0687(9) 0.0436(9) 0.0252(9)
Cl4 0.0866(8) 0.0552(6) 0.0915(8) 0.0232(5) 0.0149(6) 0.0124(5)
Cl5 0.1300(15) 0.0989(11) 0.185(2) 0.0058(10) 0.1013(15) -0.0068(12)
Cl6 0.1098(12) 0.1306(13) 0.0885(10) 0.0220(10) 0.0399(9) 0.0156(9)
Cl7 0.1324(15) 0.1563(17) 0.0913(11) 0.0748(13) 0.0108(10) 0.0114(11)
Cl8 0.0981(10) 0.0889(9) 0.0816(8) 0.0285(7) 0.0273(7) 0.0167(7)
P1 0.0251(3) 0.0231(3) 0.0239(3) 0.0107(2) 0.0028(2) 0.0041(2)
N1 0.0281(10) 0.0288(10) 0.0271(10) 0.0112(9) 0.0034(8) 0.0048(8)
C1 0.0405(15) 0.0393(15) 0.0343(14) 0.0155(12) -0.0028(12) 0.0047(12)
C2 0.0442(17) 0.0473(17) 0.0390(16) 0.0118(14) -0.0110(13) -0.0010(13)
C3 0.0455(17) 0.0356(15) 0.0388(16) 0.0049(13) -0.0017(13) -0.0043(12)
C4 0.0517(18) 0.0238(12) 0.0482(17) 0.0118(12) 0.0127(14) 0.0014(12)
C5 0.0560(18) 0.0288(13) 0.0463(16) 0.0222(13) 0.0154(14) 0.0102(12)
C6 0.0406(15) 0.0323(13) 0.0352(14) 0.0187(12) 0.0078(11) 0.0098(11)
C7 0.0282(12) 0.0235(11) 0.0306(12) 0.0103(9) 0.0064(9) 0.0057(9)
C8 0.0297(12) 0.0267(11) 0.0251(11) 0.0112(10) 0.0076(9) 0.0047(9)
C9 0.0383(14) 0.0287(12) 0.0327(13) 0.0096(11) 0.0081(11) 0.0020(10)
C10 0.0283(12) 0.0303(12) 0.0235(11) 0.0131(10) 0.0042(9) 0.0058(9)
C11 0.0468(16) 0.0422(15) 0.0329(14) 0.0246(13) 0.0095(12) 0.0141(12)
C12 0.0451(16) 0.0336(14) 0.0317(14) 0.0088(12) 0.0090(12) 0.0025(11)
C13 0.0291(13) 0.0602(19) 0.0334(14) 0.0196(13) 0.0071(11) 0.0135(13)
C14 0.0358(15) 0.078(2) 0.0427(17) 0.0272(16) 0.0169(13) 0.0198(16)
C15 0.0523(19) 0.0557(19) 0.0406(17) 0.0141(16) 0.0206(14) 0.0186(15)
C16 0.0528(18) 0.0482(17) 0.0322(14) 0.0228(14) 0.0122(13) 0.0175(12)
C17 0.0494(18) 0.062(2) 0.0275(14) 0.0181(16) 0.0044(12) 0.0072(13)
C18 0.066(2) 0.0424(16) 0.0297(14) 0.0170(15) 0.0120(14) 0.0014(12)
C19 0.082(3) 0.069(2) 0.0426(18) 0.050(2) 0.0297(18) 0.0176(16)
C20 0.0268(12) 0.0300(12) 0.0294(12) 0.0119(10) 0.0063(9) 0.0050(10)
C21 0.0318(15) 0.062(2) 0.066(2) 0.0229(15) 0.0114(14) 0.0351(18)
C22 0.0355(16) 0.0366(16) 0.088(3) 0.0091(13) 0.0228(17) -0.0039(16)
C23 0.0392(16) 0.076(2) 0.0318(15) 0.0222(16) 0.0105(12) 0.0113(15)
C24 0.0464(19) 0.096(3) 0.0430(18) 0.025(2) 0.0228(15) 0.0127(19)
C25 0.049(2) 0.081(3) 0.099(3) 0.031(2) 0.041(2) 0.052(3)
C26 0.0330(16) 0.0406(17) 0.103(3) 0.0068(14) 0.0240(18) 0.0023(19)
C27 0.0266(15) 0.084(3) 0.061(2) 0.0126(17) 0.0050(14) 0.003(2)
C28 0.0332(16) 0.067(2) 0.085(3) 0.0277(16) 0.0147(16) 0.034(2)
C29 0.0431(19) 0.060(2) 0.092(3) 0.0245(17) 0.0250(19) 0.000(2)
C30 0.055(2) 0.057(2) 0.073(3) 0.0256(18) 0.0094(18) 0.0134(19)
C31 0.095(4) 0.079(3) 0.092(4) 0.008(3) 0.022(3) 0.004(3)
C32 0.107(4) 0.113(5) 0.104(4) 0.047(4) 0.054(4) 0.011(4)

loop_
_atom_type_symbol
_atom_type_scat_dispersion_real
_atom_type_scat_dispersion_imag
_atom_type_scat_Cromer_Mann_a1
_atom_type_scat_Cromer_Mann_a2
_atom_type_scat_Cromer_Mann_a3
_atom_type_scat_Cromer_Mann_a4
_atom_type_scat_Cromer_Mann_b1
_atom_type_scat_Cromer_Mann_b2
_atom_type_scat_Cromer_Mann_b3
_atom_type_scat_Cromer_Mann_b4
_atom_type_scat_Cromer_Mann_c
_atom_type_scat_source
_atom_type_scat_dispersion_source
C 0.00347 0.00161 2.31000 1.02000 1.58860 0.86500 20.84390 10.20750 0.56870 51.65120 0.21560 'International Tables Volume C Table 6.1.1.4 (pp. 500-502)' 'Henke, Gullikson and Davis, At. Data and Nucl. Data Tables, 1993, 54, 2'
Cl 0.14873 0.16029 11.46040 7.19640 6.25560 1.64550 0.01040 1.16620 18.51940 47.77840 -9.55740 'International Tables Volume C Table 6.1.1.4 (pp. 500-502)' 'Henke, Gullikson and Davis, At. Data and Nucl. Data Tables, 1993, 54, 2'
H 0.00000 0.00000 0.49300 0.32291 0.14019 0.04081 10.51090 26.12570 3.14236 57.79970 0.00304 'International Tables Volume C Table 6.1.1.4 (pp. 500-502)' 'Henke, Gullikson and Davis, At. Data and Nucl. Data Tables, 1993, 54, 2'
N 0.00653 0.00323 12.21260 3.13220 2.01250 1.16630 0.00570 9.89330 28.99750 0.58260 -11.52900 'International Tables Volume C Table 6.1.1.4 (pp. 500-502)' 'Henke, Gullikson and Davis, At. Data and Nucl. Data Tables, 1993, 54, 2'
P 0.10434 0.09671 6.43450 4.17910 1.78000 1.49080 1.90670 27.15700 0.52600 68.16450 1.11490 'International Tables Volume C Table 6.1.1.4 (pp. 500-502)' 'Henke, Gullikson and Davis, At. Data and Nucl. Data Tables, 1993, 54, 2'
Pd -0.98845 1.01473 19.33190 15.50170 5.29537 0.60584 0.69866 7.98929 25.20520 76.89860 5.26593 'International Tables Volume C Table 6.1.1.4 (pp. 500-502)' 'Henke, Gullikson and Davis, At. Data and Nucl. Data Tables, 1993, 54, 2'

loop_
_geom_angle_atom_site_label_1
_geom_angle_atom_site_label_2
_geom_angle_atom_site_label_3
_geom_angle
_geom_angle_site_symmetry_1
_geom_angle_site_symmetry_3
_geom_angle_publ_flag
Cl2 Pd1 Cl1 87.64(3) . . ?
P1 Pd1 Cl1 175.28(3) . . ?
P1 Pd1 Cl2 94.41(2) . . ?
N1 Pd1 Cl1 93.31(6) . . ?
N1 Pd1 Cl2 175.56(6) . . ?
N1 Pd1 P1 84.96(6) . . ?
C7 P1 Pd1 100.31(8) . . ?
C10 P1 Pd1 113.49(8) . . ?
C10 P1 C7 105.97(11) . . ?
C20 P1 Pd1 113.04(8) . . ?
C20 P1 C7 105.85(11) . . ?
C20 P1 C10 116.25(11) . . ?
C1 N1 Pd1 121.50(19) . . ?
C8 N1 Pd1 120.06(16) . . ?
C8 N1 C1 118.4(2) . . ?
H1 C1 N1 118.35(16) . . ?
C2 C1 N1 123.3(3) . . ?
C2 C1 H1 118.35(18) . . ?
H2 C2 C1 120.09(18) . . ?
C3 C2 C1 119.8(3) . . ?
C3 C2 H2 120.09(18) . . ?
H3 C3 C2 120.46(18) . . ?
C9 C3 C2 119.1(3) . . ?
C9 C3 H3 120.46(17) . . ?
C5 C4 H4 119.58(17) . . ?
C9 C4 H4 119.58(17) . . ?
C9 C4 C5 120.8(3) . . ?
H5 C5 C4 120.08(17) . . ?
C6 C5 C4 119.8(3) . . ?
C6 C5 H5 120.08(17) . . ?
H6 C6 C5 118.88(17) . . ?
C7 C6 C5 122.2(3) . . ?
C7 C6 H6 118.88(16) . . ?
C6 C7 P1 126.6(2) . . ?
C8 C7 P1 115.65(18) . . ?
C8 C7 C6 117.7(2) . . ?
C7 C8 N1 118.9(2) . . ?
C9 C8 N1 120.6(2) . . ?
C9 C8 C7 120.6(2) . . ?
C4 C9 C3 122.5(3) . . ?
C8 C9 C3 118.7(3) . . ?
C8 C9 C4 118.8(3) . . ?
C11 C10 P1 114.27(18) . . ?
C12 C10 P1 111.75(18) . . ?
C12 C10 C11 108.2(2) . . ?
C13 C10 P1 105.53(17) . . ?
C13 C10 C11 108.1(2) . . ?
C13 C10 C12 108.8(2) . . ?
H11a C11 C10 109.64(15) . . ?
H11b C11 C10 109.64(15) . . ?
H11b C11 H11a 108.2 . . ?
C16 C11 C10 110.1(2) . . ?
C16 C11 H11a 109.64(17) . . ?
C16 C11 H11b 109.64(17) . . ?
H12a C12 C10 109.71(15) . . ?
H12b C12 C10 109.71(15) . . ?
H12b C12 H12a 108.2 . . ?
C18 C12 C10 109.8(2) . . ?
C18 C12 H12a 109.71(18) . . ?
C18 C12 H12b 109.71(18) . . ?
H13a C13 C10 109.58(15) . . ?
H13b C13 C10 109.58(15) . . ?
H13b C13 H13a 108.1 . . ?
C14 C13 C10 110.4(2) . . ?
C14 C13 H13a 109.58(18) . . ?
C14 C13 H13b 109.58(19) . . ?
H14 C14 C13 109.23(16) . . ?
C15 C14 C13 109.6(3) . . ?
C15 C14 H14 109.23(17) . . ?
C19 C14 C13 109.5(3) . . ?
C19 C14 H14 109.23(18) . . ?
C19 C14 C15 110.0(3) . . ?
H15a C15 C14 109.90(17) . . ?
H15b C15 C14 109.90(19) . . ?
H15b C15 H15a 108.3 . . ?
C16 C15 C14 108.9(3) . . ?
C16 C15 H15a 109.90(16) . . ?
C16 C15 H15b 109.90(19) . . ?
C15 C16 C11 108.9(2) . . ?
H16 C16 C11 109.18(16) . . ?
H16 C16 C15 109.18(17) . . ?
C17 C16 C11 110.5(3) . . ?
C17 C16 C15 109.9(3) . . ?
C17 C16 H16 109.18(17) . . ?
H17a C17 C16 109.77(17) . . ?
H17b C17 C16 109.77(18) . . ?
H17b C17 H17a 108.2 . . ?
C18 C17 C16 109.5(3) . . ?
C18 C17 H17a 109.77(17) . . ?
C18 C17 H17b 109.8(2) . . ?
C17 C18 C12 109.4(3) . . ?
H18 C18 C12 109.30(16) . . ?
H18 C18 C17 109.30(17) . . ?
C19 C18 C12 109.8(3) . . ?
C19 C18 C17 109.8(3) . . ?
C19 C18 H18 109.30(18) . . ?
C18 C19 C14 109.3(3) . . ?
H19a C19 C14 109.83(19) . . ?
H19a C19 C18 109.83(19) . . ?
H19b C19 C14 109.83(17) . . ?
H19b C19 C18 109.83(17) . . ?
H19b C19 H19a 108.3 . . ?
C21 C20 P1 114.17(19) . . ?
C22 C20 P1 111.93(18) . . ?
C22 C20 C21 108.6(3) . . ?
C23 C20 P1 106.08(18) . . ?
C23 C20 C21 107.6(3) . . ?
C23 C20 C22 108.2(3) . . ?
H21a C21 C20 109.59(18) . . ?
H21b C21 C20 109.59(17) . . ?
H21b C21 H21a 108.1 . . ?
C28 C21 C20 110.3(3) . . ?
C28 C21 H21a 109.6(2) . . ?
C28 C21 H21b 109.6(2) . . ?
H22a C22 C20 109.58(19) . . ?
H22b C22 C20 109.58(19) . . ?
H22b C22 H22a 108.1 . . ?
C26 C22 C20 110.3(3) . . ?
C26 C22 H22a 109.6(2) . . ?
C26 C22 H22b 109.6(2) . . ?
H23a C23 C20 109.57(17) . . ?
H23b C23 C20 109.57(17) . . ?
H23b C23 H23a 108.1 . . ?
C24 C23 C20 110.4(3) . . ?
C24 C23 H23a 109.6(2) . . ?
C24 C23 H23b 109.6(2) . . ?
H24 C24 C23 109.38(18) . . ?
C25 C24 C23 109.4(3) . . ?
C25 C24 H24 109.4(2) . . ?
C29 C24 C23 109.3(3) . . ?
C29 C24 H24 109.4(2) . . ?
C29 C24 C25 109.9(3) . . ?
H25a C25 C24 109.88(19) . . ?
H25b C25 C24 109.9(2) . . ?
H25b C25 H25a 108.3 . . ?
C26 C25 C24 109.0(3) . . ?
C26 C25 H25a 109.9(2) . . ?
C26 C25 H25b 109.9(2) . . ?
C25 C26 C22 109.2(3) . . ?
H26 C26 C22 109.37(18) . . ?
H26 C26 C25 109.4(2) . . ?
C27 C26 C22 109.8(3) . . ?
C27 C26 C25 109.7(3) . . ?
C27 C26 H26 109.4(2) . . ?
H27a C27 C26 109.80(19) . . ?
H27b C27 C26 109.8(2) . . ?
H27b C27 H27a 108.2 . . ?
C28 C27 C26 109.4(3) . . ?
C28 C27 H27a 109.80(19) . . ?
C28 C27 H27b 109.8(2) . . ?
C27 C28 C21 110.0(3) . . ?
H28 C28 C21 109.11(18) . . ?
H28 C28 C27 109.1(2) . . ?
C29 C28 C21 110.0(3) . . ?
C29 C28 C27 109.5(3) . . ?
C29 C28 H28 109.1(2) . . ?
C28 C29 C24 109.6(3) . . ?
H29a C29 C24 109.7(2) . . ?
H29a C29 C28 109.7(2) . . ?
H29b C29 C24 109.7(2) . . ?
H29b C29 C28 109.75(19) . . ?
H29b C29 H29a 108.2 . . ?
Cl4 C30 Cl3 112.5(2) . . ?
H30a C30 Cl3 109.11(15) . . ?
H30a C30 Cl4 109.11(15) . . ?
H30b C30 Cl3 109.11(16) . . ?
H30b C30 Cl4 109.11(16) . . ?
H30b C30 H30a 107.8 . . ?
Cl6 C31 Cl5 115.0(3) . . ?
H31a C31 Cl5 108.5(3) . . ?
H31a C31 Cl6 108.5(2) . . ?
H31b C31 Cl5 108.5(2) . . ?
H31b C31 Cl6 108.5(2) . . ?
H31b C31 H31a 107.5 . . ?
Cl8 C32 Cl7 114.4(3) . . ?
H32a C32 Cl7 108.7(2) . . ?
H32a C32 Cl8 108.7(2) . . ?
H32b C32 Cl7 108.7(2) . . ?
H32b C32 Cl8 108.7(2) . . ?
H32b C32 H32a 107.6 . . ?

loop_
_geom_bond_atom_site_label_1
_geom_bond_atom_site_label_2
_geom_bond_distance
_geom_bond_site_symmetry_2
_geom_bond_publ_flag
Pd1 Cl1 2.3828(7) . ?
Pd1 Cl2 2.3000(7) . ?
Pd1 P1 2.2515(6) . ?
Pd1 N1 2.056(2) . ?
Cl3 C30 1.732(4) . ?
Cl4 C30 1.756(4) . ?
Cl5 C31 1.682(6) . ?
Cl6 C31 1.722(6) . ?
Cl7 C32 1.731(7) . ?
Cl8 C32 1.715(7) . ?
P1 C7 1.832(2) . ?
P1 C10 1.880(2) . ?
P1 C20 1.882(3) . ?
N1 C1 1.329(3) . ?
N1 C8 1.385(3) . ?
C1 H1 0.9300 . ?
C1 C2 1.395(4) . ?
C2 H2 0.9300 . ?
C2 C3 1.360(5) . ?
C3 H3 0.9300 . ?
C3 C9 1.412(4) . ?
C4 H4 0.9300 . ?
C4 C5 1.359(5) . ?
C4 C9 1.414(4) . ?
C5 H5 0.9300 . ?
C5 C6 1.406(4) . ?
C6 H6 0.9300 . ?
C6 C7 1.384(3) . ?
C7 C8 1.418(3) . ?
C8 C9 1.419(4) . ?
C10 C11 1.543(4) . ?
C10 C12 1.543(4) . ?
C10 C13 1.544(4) . ?
C11 H11a 0.9700 . ?
C11 H11b 0.9700 . ?
C11 C16 1.542(4) . ?
C12 H12a 0.9700 . ?
C12 H12b 0.9700 . ?
C12 C18 1.550(4) . ?
C13 H13a 0.9700 . ?
C13 H13b 0.9700 . ?
C13 C14 1.532(4) . ?
C14 H14 0.9800 . ?
C14 C15 1.533(5) . ?
C14 C19 1.517(5) . ?
C15 H15a 0.9700 . ?
C15 H15b 0.9700 . ?
C15 C16 1.522(5) . ?
C16 H16 0.9800 . ?
C16 C17 1.514(5) . ?
C17 H17a 0.9700 . ?
C17 H17b 0.9700 . ?
C17 C18 1.517(5) . ?
C18 H18 0.9800 . ?
C18 C19 1.527(5) . ?
C19 H19a 0.9700 . ?
C19 H19b 0.9700 . ?
C20 C21 1.534(4) . ?
C20 C22 1.536(4) . ?
C20 C23 1.542(4) . ?
C21 H21a 0.9700 . ?
C21 H21b 0.9700 . ?
C21 C28 1.540(4) . ?
C22 H22a 0.9700 . ?
C22 H22b 0.9700 . ?
C22 C26 1.544(4) . ?
C23 H23a 0.9700 . ?
C23 H23b 0.9700 . ?
C23 C24 1.545(5) . ?
C24 H24 0.9800 . ?
C24 C25 1.519(6) . ?
C24 C29 1.512(6) . ?
C25 H25a 0.9700 . ?
C25 H25b 0.9700 . ?
C25 C26 1.521(6) . ?
C26 H26 0.9800 . ?
C26 C27 1.521(6) . ?
C27 H27a 0.9700 . ?
C27 H27b 0.9700 . ?
C27 C28 1.505(6) . ?
C28 H28 0.9800 . ?
C28 C29 1.506(6) . ?
C29 H29a 0.9700 . ?
C29 H29b 0.9700 . ?
C30 H30a 0.9700 . ?
C30 H30b 0.9700 . ?
C31 H31a 0.9700 . ?
C31 H31b 0.9700 . ?
C32 H32a 0.9700 . ?
C32 H32b 0.9700 . ?

loop_
_geom_torsion_atom_site_label_1
_geom_torsion_atom_site_label_2
_geom_torsion_atom_site_label_3
_geom_torsion_atom_site_label_4
_geom_torsion
_geom_torsion_site_symmetry_1
_geom_torsion_site_symmetry_2
_geom_torsion_site_symmetry_3
_geom_torsion_site_symmetry_4
_geom_torsion_publ_flag
Pd1 N1 C1 C2 179.5(2) . . . . ?
Pd1 N1 C8 C7 3.3(2) . . . . ?
Pd1 N1 C8 C9 -177.53(19) . . . . ?
P1 C7 C6 C5 180.0(2) . . . . ?
P1 C7 C8 N1 -0.3(2) . . . . ?
P1 C7 C8 C9 -179.44(18) . . . . ?
P1 C10 C11 C16 -176.5(2) . . . . ?
P1 C10 C12 C18 173.8(2) . . . . ?
P1 C10 C13 C14 -178.7(2) . . . . ?
P1 C20 C21 C28 176.2(3) . . . . ?
P1 C20 C22 C26 -175.2(3) . . . . ?
P1 C20 C23 C24 178.4(3) . . . . ?
N1 C1 C2 C3 -1.8(4) . . . . ?
N1 C8 C7 C6 179.0(2) . . . . ?
N1 C8 C9 C3 -2.1(3) . . . . ?
N1 C8 C9 C4 179.7(3) . . . . ?
C1 C2 C3 C9 3.2(4) . . . . ?
C2 C3 C9 C4 176.8(3) . . . . ?
C2 C3 C9 C8 -1.3(4) . . . . ?
C3 C9 C4 C5 -176.1(3) . . . . ?
C3 C9 C8 C7 177.0(3) . . . . ?
C4 C5 C6 C7 0.0(4) . . . . ?
C4 C9 C8 C7 -1.2(3) . . . . ?
C5 C6 C7 C8 0.7(3) . . . . ?
C6 C7 C8 C9 -0.1(3) . . . . ?
C10 C11 C16 C15 61.5(3) . . . . ?
C10 C11 C16 C17 -59.2(3) . . . . ?
C10 C12 C18 C17 61.2(3) . . . . ?
C10 C12 C18 C19 -59.4(3) . . . . ?
C10 C13 C14 C15 -60.1(3) . . . . ?
C10 C13 C14 C19 60.7(3) . . . . ?
C11 C16 C15 C14 -61.4(3) . . . . ?
C11 C16 C17 C18 59.8(3) . . . . ?
C12 C18 C17 C16 -60.4(3) . . . . ?
C12 C18 C19 C14 60.7(3) . . . . ?
C13 C14 C15 C16 61.0(3) . . . . ?
C13 C14 C19 C18 -61.2(3) . . . . ?
C14 C15 C16 C17 59.7(3) . . . . ?
C14 C19 C18 C17 -59.6(3) . . . . ?
C15 C16 C17 C18 -60.4(3) . . . . ?
C16 C17 C18 C19 60.1(3) . . . . ?
C20 C21 C28 C27 60.2(3) . . . . ?
C20 C21 C28 C29 -60.4(3) . . . . ?
C20 C22 C26 C25 61.0(4) . . . . ?
C20 C22 C26 C27 -59.3(4) . . . . ?
C20 C23 C24 C25 -60.1(3) . . . . ?
C20 C23 C24 C29 60.3(3) . . . . ?
C21 C28 C27 C26 -60.3(3) . . . . ?
C21 C28 C29 C24 60.3(3) . . . . ?
C22 C26 C25 C24 -61.4(3) . . . . ?
C22 C26 C27 C28 59.9(3) . . . . ?
C23 C24 C25 C26 61.1(3) . . . . ?
C23 C24 C29 C28 -60.1(3) . . . . ?
C24 C25 C26 C27 59.0(3) . . . . ?
C24 C29 C28 C27 -60.7(3) . . . . ?
C25 C26 C27 C28 -60.1(3) . . . . ?
C26 C27 C28 C29 60.6(3) . . . . ?
